data_7055367
loop_
_publ_author_name
'Klingenberg, Margarita A.'
'Bogachenkov, Alexander S.'
'Kinzhalov, Mikhail A.'
'Vasilyev, Aleksander V.'
'Boyarskiy, Vadim P.'

_publ_section_title
;
 1,4-Dihydrophosphinolines and their complexes with group 10 metals
;
_journal_issue 4
_journal_name_full 'New J. Chem.'
_journal_page_first 3336
_journal_paper_doi 10.1039/C5NJ03038B
_journal_volume 40
_journal_year 2016
_chemical_formula_moiety 'C34 H32 Br2 Cl2 P2 Pt'
_chemical_formula_sum 'C34 H32 Br2 Cl2 P2 Pt'
_chemical_formula_weight 928.34
_space_group_crystal_system monoclinic
_space_group_IT_number 14
_space_group_name_Hall '-P 2yn'
_space_group_name_H-M_alt 'P 1 21/n 1'
_symmetry_space_group_name_Hall '-P 2yn'
_symmetry_space_group_name_H-M 'P 1 21/n 1'
_atom_sites_solution_hydrogens geom
_audit_creation_date 2015-10-15
_audit_creation_method
;
Olex2 1.2
(compiled 2015.09.30 svn.r3233 for OlexSys, GUI svn.r5103)
;
_audit_update_record
;
2015-10-20 deposited with the CCDC.
2016-02-09 downloaded from the CCDC.
;
_cell_angle_alpha 90
_cell_angle_beta 109.582(3)
_cell_angle_gamma 90
_cell_formula_units_Z 4
_cell_length_a 11.3816(3)
_cell_length_b 18.9270(4)
_cell_length_c 16.0478(4)
_cell_measurement_reflns_used 15705
_cell_measurement_temperature 100.00(10)
_cell_measurement_theta_max 36.1320
_cell_measurement_theta_min 3.1980
_cell_volume 3257.07(15)
_computing_cell_refinement
;
CrysAlisPro, Agilent Technologies,
Version 1.171.36.32 (release 02-08-2013 CrysAlis171 .NET)
(compiled Aug  2 2013,16:46:58)
;
_computing_data_collection
;
CrysAlisPro, Agilent Technologies,
Version 1.171.36.32 (release 02-08-2013 CrysAlis171 .NET)
(compiled Aug  2 2013,16:46:58)
;
_computing_data_reduction
;
CrysAlisPro, Agilent Technologies,
Version 1.171.36.32 (release 02-08-2013 CrysAlis171 .NET)
(compiled Aug  2 2013,16:46:58)
;
_computing_molecular_graphics 'Olex2 (Dolomanov et al., 2009)'
_computing_publication_material 'Olex2 (Dolomanov et al., 2009)'
_computing_structure_refinement 'ShelXL (Sheldrick, 2015)'
_computing_structure_solution
;
Superflip (Palatinus & Chapuis, 2007;Palatinus & van der Lee, 2008;
Palatinus et al., 2012)
;
_diffrn_ambient_temperature 100.00(10)
_diffrn_detector_area_resol_mean 16.2096
_diffrn_measured_fraction_theta_full 0.999
_diffrn_measured_fraction_theta_max 0.999
_diffrn_measurement_details
;
  1 omega -110.00  -54.00   1.0000   70.9200
omega____ theta____ kappa____ phi______ frames
    -      -35.2878  178.0000   60.0000 56

  2 omega   12.00   37.00   1.0000   70.9200
omega____ theta____ kappa____ phi______ frames
    -      -35.2878   38.0000 -120.0000 25

  3 omega  -60.00   -2.00   1.0000   70.9200
omega____ theta____ kappa____ phi______ frames
    -      -35.2878   38.0000 -120.0000 58

  4 omega   36.00  106.00   1.0000   70.9200
omega____ theta____ kappa____ phi______ frames
    -       36.5378  178.0000    0.0000 70

  5 omega   36.00  111.00   1.0000   70.9200
omega____ theta____ kappa____ phi______ frames
    -       36.5378  178.0000   90.0000 75

  6 omega   35.00  103.00   1.0000   70.9200
omega____ theta____ kappa____ phi______ frames
    -       36.5378  178.0000  150.0000 68

  7 omega -102.00  -63.00   1.0000   70.9200
omega____ theta____ kappa____ phi______ frames
    -      -35.2878  -38.0000   90.0000 39

  8 omega  -58.00  -33.00   1.0000   70.9200
omega____ theta____ kappa____ phi______ frames
    -      -35.2878  -57.0000   30.0000 25
;
_diffrn_measurement_device_type 'Xcalibur, Eos'
_diffrn_measurement_method '\w scans'
_diffrn_orient_matrix_UB_11 0.0592733000
_diffrn_orient_matrix_UB_12 -0.0072110000
_diffrn_orient_matrix_UB_13 0.0318286000
_diffrn_orient_matrix_UB_21 -0.0245390000
_diffrn_orient_matrix_UB_22 -0.0306910000
_diffrn_orient_matrix_UB_23 0.0134814000
_diffrn_orient_matrix_UB_31 0.0161077000
_diffrn_orient_matrix_UB_32 -0.0202407000
_diffrn_orient_matrix_UB_33 -0.0317671000
_diffrn_radiation_monochromator graphite
_diffrn_radiation_type MoK\a
_diffrn_radiation_wavelength 0.71073
_diffrn_reflns_av_R_equivalents 0.0271
_diffrn_reflns_av_unetI/netI 0.0242
_diffrn_reflns_Laue_measured_fraction_full 0.999
_diffrn_reflns_Laue_measured_fraction_max 0.999
_diffrn_reflns_limit_h_max 14
_diffrn_reflns_limit_h_min -13
_diffrn_reflns_limit_k_max 24
_diffrn_reflns_limit_k_min -24
_diffrn_reflns_limit_l_max 12
_diffrn_reflns_limit_l_min -20
_diffrn_reflns_number 25858
_diffrn_reflns_point_group_measured_fraction_full 0.999
_diffrn_reflns_point_group_measured_fraction_max 0.999
_diffrn_reflns_theta_full 25.242
_diffrn_reflns_theta_max 27.500
_diffrn_reflns_theta_min 2.672
_diffrn_source 'Enhance (Mo) X-ray Source'
_exptl_absorpt_coefficient_mu 7.048
_exptl_absorpt_correction_T_max 1.00000
_exptl_absorpt_correction_T_min 0.41292
_exptl_absorpt_correction_type multi-scan
_exptl_absorpt_process_details
;
CrysAlisPro, Agilent Technologies,
Version 1.171.36.32 (release 02-08-2013 CrysAlis171 .NET)
(compiled Aug  2 2013,16:46:58)
Empirical absorption correction using spherical harmonics,
 implemented in SCALE3 ABSPACK scaling algorithm.
;
_exptl_crystal_colour 'yellowish yellow'
_exptl_crystal_colour_modifier yellowish
_exptl_crystal_colour_primary yellow
_exptl_crystal_density_diffrn 1.893
_exptl_crystal_description needle
_exptl_crystal_F_000 1792
_exptl_crystal_size_max 0.2
_exptl_crystal_size_mid 0.2
_exptl_crystal_size_min 0.2
_refine_diff_density_max 1.773
_refine_diff_density_min -0.773
_refine_diff_density_rms 0.110
_refine_ls_extinction_method none
_refine_ls_goodness_of_fit_ref 1.103
_refine_ls_hydrogen_treatment constr
_refine_ls_matrix_type full
_refine_ls_number_parameters 374
_refine_ls_number_reflns 7480
_refine_ls_number_restraints 0
_refine_ls_restrained_S_all 1.103
_refine_ls_R_factor_all 0.0282
_refine_ls_R_factor_gt 0.0238
_refine_ls_shift/su_max 0.003
_refine_ls_shift/su_mean 0.000
_refine_ls_structure_factor_coef Fsqd
_refine_ls_weighting_details 'w=1/[\s^2^(Fo^2^)+(0.0192P)^2^+7.3258P] where P=(Fo^2^+2Fc^2^)/3'
_refine_ls_weighting_scheme calc
_refine_ls_wR_factor_gt 0.0534
_refine_ls_wR_factor_ref 0.0552
_reflns_Friedel_coverage 0.000
_reflns_number_gt 6829
_reflns_number_total 7480
_reflns_threshold_expression 'I > 2\s(I)'
_cod_data_source_file c5nj03038b2.cif
_cod_data_source_block 103-121-2746_kma-805
_cod_depositor_comments 'Adding full bibliography for 7055365--7055370.cif.'
_cod_original_cell_volume 3257.08(15)
_cod_database_code 7055367
_chemical_oxdiff_formula 'Pt P2 Cl2 Br2 C22 H22'
_shelx_space_group_comment
;
The symmetry employed for this shelxl refinement is uniquely defined
by the following loop, which should always be used as a source of
symmetry information in preference to the above space-group names.
They are only intended as comments.
;
_reflns_odcompleteness_completeness 99.94
_reflns_odcompleteness_iscentric 1
_reflns_odcompleteness_theta 35.02
_olex2_refinement_description
;
1. Fixed Uiso
 At 1.2 times of:
  All C(H) groups
 At 1.5 times of:
  All C(H,H,H) groups
2.a Aromatic/amide H refined with riding coordinates:
 C3A(H3A), C8A(H8A), C16A(H16A), C16(H16), C14(H14), C13(H13), C15A(H15A),
 C14A(H14A), C15(H15), C12A(H12A), C7A(H7A), C12(H12), C3(H3), C5A(H5A),
 C13A(H13A), C5(H5), C6A(H6A), C8(H8), C6(H6), C7(H7)
2.b Idealised Me refined as rotating group:
 C17(H17A,H17B,H17C), C18A(H18A,H18B,H18C), C18(H18D,H18E,H18F), C17A(H17D,
 H17E,H17F)
;
_shelx_shelxl_version_number 2014/7
_olex2_submission_special_instructions 'No special instructions were received'

loop_
_space_group_symop_operation_xyz
'x, y, z'
'-x+1/2, y+1/2, -z+1/2'
'-x, -y, -z'
'x-1/2, -y-1/2, z-1/2'

loop_
_atom_site_label
_atom_site_type_symbol
_atom_site_fract_x
_atom_site_fract_y
_atom_site_fract_z
_atom_site_U_iso_or_equiv
_atom_site_adp_type
_atom_site_occupancy
_atom_site_site_symmetry_order
_atom_site_calc_flag
_atom_site_refinement_flags_posn
Pt1 Pt 0.44596(2) 0.10307(2) 0.71317(2) 0.01310(4) Uani 1 1 d .
Br1A Br 0.18004(3) 0.15176(2) 0.49329(2) 0.02003(7) Uani 1 1 d .
C3A C 0.2594(3) 0.29200(18) 0.5338(2) 0.0210(7) Uani 1 1 d .
H3A H 0.1794 0.2999 0.4945 0.025 Uiso 1 1 calc R
P1 P 0.27448(7) 0.12923(4) 0.74769(5) 0.01333(15) Uani 1 1 d .
Cl1 Cl 0.44958(8) -0.00883(4) 0.77770(5) 0.02001(16) Uani 1 1 d .
P1A P 0.44138(7) 0.19489(4) 0.62307(5) 0.01354(16) Uani 1 1 d .
Cl2 Cl 0.64549(7) 0.07716(4) 0.70800(6) 0.02143(16) Uani 1 1 d .
C11 C 0.2870(3) 0.10395(16) 0.8609(2) 0.0150(6) Uani 1 1 d .
C11A C 0.5071(3) 0.17074(17) 0.5374(2) 0.0159(6) Uani 1 1 d .
C8A C 0.6313(3) 0.27136(19) 0.7360(2) 0.0218(7) Uani 1 1 d .
H8A H 0.6621 0.2270 0.7573 0.026 Uiso 1 1 calc R
C9 C 0.1255(3) 0.09260(16) 0.6808(2) 0.0160(6) Uani 1 1 d .
C9A C 0.5160(3) 0.27733(17) 0.6686(2) 0.0175(7) Uani 1 1 d .
C16A C 0.4784(3) 0.10514(17) 0.4956(2) 0.0188(7) Uani 1 1 d .
H16A H 0.4320 0.0725 0.5148 0.023 Uiso 1 1 calc R
C2 C 0.2361(3) 0.22129(16) 0.7506(2) 0.0161(6) Uani 1 1 d .
C16 C 0.1780(3) 0.10331(17) 0.8830(2) 0.0206(7) Uani 1 1 d .
H16 H 0.1017 0.1138 0.8401 0.025 Uiso 1 1 calc R
C14 C 0.2960(3) 0.07071(17) 1.0329(2) 0.0200(7) Uani 1 1 d .
H14 H 0.2989 0.0591 1.0899 0.024 Uiso 1 1 calc R
C13 C 0.4044(3) 0.07177(17) 1.0117(2) 0.0178(6) Uani 1 1 d .
H13 H 0.4802 0.0608 1.0547 0.021 Uiso 1 1 calc R
C15A C 0.5194(3) 0.08852(18) 0.4249(2) 0.0231(7) Uani 1 1 d .
H15A H 0.4993 0.0451 0.3965 0.028 Uiso 1 1 calc R
C17 C -0.0868(3) 0.2244(2) 0.7164(3) 0.0300(8) Uani 1 1 d .
H17A H -0.0534 0.2035 0.7741 0.045 Uiso 1 1 calc GR
H17B H -0.1662 0.2036 0.6851 0.045 Uiso 1 1 calc GR
H17C H -0.0969 0.2744 0.7223 0.045 Uiso 1 1 calc GR
C14A C 0.5901(3) 0.13704(18) 0.3975(2) 0.0221(7) Uani 1 1 d .
H14A H 0.6192 0.1256 0.3515 0.027 Uiso 1 1 calc R
C4A C 0.3375(3) 0.35716(18) 0.5675(3) 0.0240(8) Uani 1 1 d .
C15 C 0.1830(3) 0.08706(18) 0.9686(2) 0.0224(7) Uani 1 1 d .
H15 H 0.1103 0.0872 0.9829 0.027 Uiso 1 1 calc R
C12A C 0.5766(3) 0.21946(17) 0.5079(2) 0.0183(7) Uani 1 1 d .
H12A H 0.5955 0.2634 0.5351 0.022 Uiso 1 1 calc R
C7A C 0.6997(4) 0.3311(2) 0.7713(3) 0.0293(8) Uani 1 1 d .
H7A H 0.7761 0.3271 0.8165 0.035 Uiso 1 1 calc R
C12 C 0.4003(3) 0.08931(16) 0.9259(2) 0.0166(6) Uani 1 1 d .
H12 H 0.4737 0.0911 0.9125 0.020 Uiso 1 1 calc R
C10A C 0.4657(3) 0.34381(18) 0.6368(3) 0.0222(7) Uani 1 1 d .
C3 C 0.1233(3) 0.24849(17) 0.7153(2) 0.0191(7) Uani 1 1 d .
H3 H 0.1169 0.2969 0.7229 0.023 Uiso 1 1 calc R
C5A C 0.5389(4) 0.40308(19) 0.6739(3) 0.0299(9) Uani 1 1 d .
H5A H 0.5089 0.4479 0.6538 0.036 Uiso 1 1 calc R
C10 C 0.0151(3) 0.13222(18) 0.6507(2) 0.0179(6) Uani 1 1 d .
C18A C 0.2608(4) 0.40569(19) 0.6070(3) 0.0320(9) Uani 1 1 d .
H18A H 0.1805 0.4143 0.5634 0.048 Uiso 1 1 calc GR
H18B H 0.3038 0.4497 0.6245 0.048 Uiso 1 1 calc GR
H18C H 0.2502 0.3832 0.6576 0.048 Uiso 1 1 calc GR
C2A C 0.2905(3) 0.22524(17) 0.5532(2) 0.0167(6) Uani 1 1 d .
C4 C 0.0041(3) 0.21134(18) 0.6643(2) 0.0203(7) Uani 1 1 d .
C13A C 0.6177(3) 0.20237(18) 0.4379(2) 0.0210(7) Uani 1 1 d .
H13A H 0.6637 0.2350 0.4182 0.025 Uiso 1 1 calc R
C18 C -0.0500(4) 0.2489(2) 0.5743(3) 0.0295(8) Uani 1 1 d .
H18D H -0.1322 0.2311 0.5436 0.044 Uiso 1 1 calc GR
H18E H 0.0028 0.2402 0.5396 0.044 Uiso 1 1 calc GR
H18F H -0.0542 0.2988 0.5836 0.044 Uiso 1 1 calc GR
C17A C 0.3518(4) 0.3922(2) 0.4844(3) 0.0316(9) Uani 1 1 d .
H17D H 0.3942 0.3604 0.4575 0.047 Uiso 1 1 calc GR
H17E H 0.3993 0.4350 0.5011 0.047 Uiso 1 1 calc GR
H17F H 0.2708 0.4030 0.4431 0.047 Uiso 1 1 calc GR
C5 C -0.0946(3) 0.0959(2) 0.6045(3) 0.0273(8) Uani 1 1 d .
H5 H -0.1694 0.1206 0.5841 0.033 Uiso 1 1 calc R
C6A C 0.6538(4) 0.3970(2) 0.7391(3) 0.0344(10) Uani 1 1 d .
H6A H 0.7006 0.4372 0.7614 0.041 Uiso 1 1 calc R
C8 C 0.1249(3) 0.0192(2) 0.6634(3) 0.0285(8) Uani 1 1 d .
H8 H 0.1988 -0.0064 0.6828 0.034 Uiso 1 1 calc R
C6 C -0.0942(4) 0.0243(2) 0.5883(3) 0.0403(11) Uani 1 1 d .
H6 H -0.1682 0.0013 0.5574 0.048 Uiso 1 1 calc R
C7 C 0.0166(4) -0.0134(2) 0.6184(3) 0.0405(11) Uani 1 1 d .
H7 H 0.0164 -0.0616 0.6075 0.049 Uiso 1 1 calc R
Br1 Br 0.37112(3) 0.27747(2) 0.82424(2) 0.02081(7) Uani 1 1 d .

loop_
_atom_site_aniso_label
_atom_site_aniso_U_11
_atom_site_aniso_U_22
_atom_site_aniso_U_33
_atom_site_aniso_U_23
_atom_site_aniso_U_13
_atom_site_aniso_U_12
Pt1 0.01220(6) 0.01444(6) 0.01305(6) -0.00026(5) 0.00476(4) 0.00150(4)
Br1A 0.01708(16) 0.02098(15) 0.01955(16) 0.00021(13) 0.00285(13) -0.00340(12)
C3A 0.0151(16) 0.0198(16) 0.0302(19) 0.0032(14) 0.0104(15) 0.0017(13)
P1 0.0128(4) 0.0133(3) 0.0149(4) 0.0004(3) 0.0060(3) -0.0002(3)
Cl1 0.0269(4) 0.0176(4) 0.0173(4) 0.0037(3) 0.0096(3) 0.0058(3)
P1A 0.0126(4) 0.0129(4) 0.0168(4) -0.0014(3) 0.0072(3) -0.0006(3)
Cl2 0.0149(4) 0.0253(4) 0.0255(4) 0.0018(3) 0.0087(3) 0.0057(3)
C11 0.0170(15) 0.0120(14) 0.0174(15) -0.0014(12) 0.0077(13) -0.0002(12)
C11A 0.0150(15) 0.0165(14) 0.0168(15) 0.0006(12) 0.0061(13) 0.0034(12)
C8A 0.0200(17) 0.0275(18) 0.0224(17) -0.0076(14) 0.0133(14) -0.0031(14)
C9 0.0155(15) 0.0162(15) 0.0155(15) 0.0001(12) 0.0043(13) -0.0013(12)
C9A 0.0178(16) 0.0186(15) 0.0220(17) -0.0057(13) 0.0147(14) -0.0039(12)
C16A 0.0238(17) 0.0138(14) 0.0203(16) 0.0005(13) 0.0094(14) 0.0006(13)
C2 0.0180(16) 0.0155(14) 0.0170(15) -0.0028(12) 0.0088(13) -0.0051(12)
C16 0.0181(16) 0.0199(16) 0.0263(18) 0.0042(14) 0.0108(14) 0.0039(13)
C14 0.0292(18) 0.0159(15) 0.0172(16) 0.0016(13) 0.0109(15) -0.0010(13)
C13 0.0200(16) 0.0173(15) 0.0156(15) -0.0007(13) 0.0052(13) 0.0003(13)
C15A 0.0301(19) 0.0193(16) 0.0197(17) -0.0026(13) 0.0079(15) 0.0072(14)
C17 0.0203(18) 0.034(2) 0.040(2) -0.0056(18) 0.0154(17) 0.0021(15)
C14A 0.0278(19) 0.0239(17) 0.0174(16) 0.0024(14) 0.0112(15) 0.0069(14)
C4A 0.0250(18) 0.0143(15) 0.038(2) 0.0036(15) 0.0175(17) 0.0016(13)
C15 0.0242(18) 0.0215(17) 0.0277(19) 0.0021(14) 0.0169(16) 0.0021(14)
C12A 0.0188(16) 0.0174(15) 0.0197(16) 0.0005(13) 0.0076(14) 0.0016(13)
C7A 0.0211(18) 0.041(2) 0.031(2) -0.0157(17) 0.0150(16) -0.0095(16)
C12 0.0173(16) 0.0171(15) 0.0175(16) -0.0035(12) 0.0087(13) -0.0016(12)
C10A 0.0215(17) 0.0189(16) 0.0315(19) -0.0026(14) 0.0158(16) -0.0019(13)
C3 0.0235(17) 0.0149(15) 0.0240(17) 0.0021(13) 0.0147(15) 0.0025(13)
C5A 0.031(2) 0.0182(17) 0.047(2) -0.0094(16) 0.0210(19) -0.0061(15)
C10 0.0166(16) 0.0194(16) 0.0187(16) 0.0004(13) 0.0073(13) -0.0011(13)
C18A 0.031(2) 0.0189(17) 0.056(3) 0.0025(17) 0.026(2) 0.0042(15)
C2A 0.0144(15) 0.0176(15) 0.0185(16) 0.0014(13) 0.0064(13) -0.0027(12)
C4 0.0159(16) 0.0209(16) 0.0255(18) 0.0021(14) 0.0087(14) 0.0029(13)
C13A 0.0224(17) 0.0234(17) 0.0207(17) 0.0042(14) 0.0118(14) 0.0012(14)
C18 0.0242(19) 0.0254(18) 0.036(2) 0.0089(16) 0.0059(17) 0.0059(15)
C17A 0.034(2) 0.0208(18) 0.046(2) 0.0095(17) 0.0210(19) 0.0002(15)
C5 0.0164(17) 0.0271(18) 0.034(2) -0.0014(16) 0.0035(16) 0.0006(14)
C6A 0.033(2) 0.030(2) 0.047(3) -0.0209(19) 0.023(2) -0.0154(17)
C8 0.0163(17) 0.039(2) 0.0259(19) 0.0054(16) 0.0021(15) 0.0025(15)
C6 0.024(2) 0.028(2) 0.058(3) -0.009(2) -0.001(2) -0.0066(16)
C7 0.035(2) 0.0180(18) 0.056(3) -0.0073(19) -0.001(2) -0.0013(16)
Br1 0.02179(17) 0.01926(15) 0.02457(17) -0.00759(13) 0.01201(14) -0.00542(12)

loop_
_atom_type_symbol
_atom_type_description
_atom_type_scat_dispersion_real
_atom_type_scat_dispersion_imag
_atom_type_scat_source
C C 0.0033 0.0016 'International Tables Vol C Tables 4.2.6.8 and 6.1.1.4'
H H 0.0000 0.0000 'International Tables Vol C Tables 4.2.6.8 and 6.1.1.4'
Br Br -0.2901 2.4595 'International Tables Vol C Tables 4.2.6.8 and 6.1.1.4'
Cl Cl 0.1484 0.1585 'International Tables Vol C Tables 4.2.6.8 and 6.1.1.4'
P P 0.1023 0.0942 'International Tables Vol C Tables 4.2.6.8 and 6.1.1.4'
Pt Pt -1.7033 8.3905 'International Tables Vol C Tables 4.2.6.8 and 6.1.1.4'

loop_
_geom_angle_atom_site_label_1
_geom_angle_atom_site_label_2
_geom_angle_atom_site_label_3
_geom_angle
P1 Pt1 Cl1 88.76(3)
P1 Pt1 Cl2 168.48(3)
P1A Pt1 P1 98.79(3)
P1A Pt1 Cl1 166.33(3)
P1A Pt1 Cl2 87.31(3)
Cl2 Pt1 Cl1 87.31(3)
C2A C3A C4A 128.1(3)
C11 P1 Pt1 113.52(11)
C9 P1 Pt1 119.04(11)
C9 P1 C11 103.46(15)
C2 P1 Pt1 117.15(11)
C2 P1 C11 99.52(14)
C2 P1 C9 101.44(15)
C11A P1A Pt1 111.26(11)
C9A P1A Pt1 119.98(12)
C9A P1A C11A 105.32(15)
C2A P1A Pt1 117.26(11)
C2A P1A C11A 99.01(15)
C2A P1A C9A 101.36(16)
C16 C11 P1 118.1(3)
C12 C11 P1 122.6(2)
C12 C11 C16 119.2(3)
C16A C11A P1A 119.6(2)
C16A C11A C12A 119.4(3)
C12A C11A P1A 120.7(2)
C7A C8A C9A 120.3(4)
C10 C9 P1 123.5(2)
C10 C9 C8 120.8(3)
C8 C9 P1 115.7(3)
C8A C9A P1A 115.8(3)
C8A C9A C10A 121.1(3)
C10A C9A P1A 123.1(3)
C11A C16A C15A 120.1(3)
P1 C2 Br1 113.66(17)
C3 C2 P1 125.1(3)
C3 C2 Br1 120.8(3)
C15 C16 C11 120.4(3)
C13 C14 C15 119.6(3)
C14 C13 C12 120.4(3)
C14A C15A C16A 119.7(3)
C13A C14A C15A 120.5(3)
C3A C4A C10A 115.4(3)
C3A C4A C18A 106.7(3)
C3A C4A C17A 105.2(3)
C10A C4A C18A 109.4(3)
C10A C4A C17A 110.3(3)
C18A C4A C17A 109.7(3)
C14 C15 C16 120.3(3)
C13A C12A C11A 120.1(3)
C8A C7A C6A 119.6(4)
C11 C12 C13 120.1(3)
C9A C10A C4A 125.8(3)
C5A C10A C9A 116.7(3)
C5A C10A C4A 117.5(3)
C2 C3 C4 128.4(3)
C6A C5A C10A 122.1(4)
C9 C10 C4 125.7(3)
C5 C10 C9 117.2(3)
C5 C10 C4 117.2(3)
C3A C2A Br1A 120.0(3)
C3A C2A P1A 125.2(3)
P1A C2A Br1A 114.30(17)
C3 C4 C17 106.0(3)
C3 C4 C10 115.8(3)
C3 C4 C18 107.3(3)
C10 C4 C17 109.6(3)
C10 C4 C18 110.2(3)
C18 C4 C17 107.6(3)
C14A C13A C12A 120.1(3)
C6 C5 C10 121.6(4)
C5A C6A C7A 120.2(3)
C7 C8 C9 119.8(4)
C5 C6 C7 119.9(4)
C8 C7 C6 120.8(4)

loop_
_geom_bond_atom_site_label_1
_geom_bond_atom_site_label_2
_geom_bond_distance
Pt1 P1 2.2552(8)
Pt1 Cl1 2.3518(8)
Pt1 P1A 2.2501(8)
Pt1 Cl2 2.3518(8)
Br1A C2A 1.905(3)
C3A C4A 1.510(5)
C3A C2A 1.321(5)
P1 C11 1.837(3)
P1 C9 1.813(3)
P1 C2 1.801(3)
P1A C11A 1.829(3)
P1A C9A 1.810(3)
P1A C2A 1.801(3)
C11 C16 1.400(4)
C11 C12 1.388(5)
C11A C16A 1.397(4)
C11A C12A 1.398(5)
C8A C9A 1.397(5)
C8A C7A 1.382(5)
C9 C10 1.403(5)
C9 C8 1.416(5)
C9A C10A 1.406(5)
C16A C15A 1.400(5)
C2 C3 1.321(5)
C2 Br1 1.916(3)
C16 C15 1.391(5)
C14 C13 1.385(5)
C14 C15 1.387(5)
C13 C12 1.403(4)
C15A C14A 1.387(5)
C17 C4 1.552(5)
C14A C13A 1.382(5)
C4A C10A 1.531(5)
C4A C18A 1.543(5)
C4A C17A 1.546(5)
C12A C13A 1.393(5)
C7A C6A 1.383(6)
C10A C5A 1.405(5)
C3 C4 1.504(5)
C5A C6A 1.379(6)
C10 C4 1.524(5)
C10 C5 1.400(5)
C4 C18 1.541(5)
C5 C6 1.381(5)
C8 C7 1.350(6)
C6 C7 1.387(6)
